data_2014474
loop_
_publ_author_name
'Fukunaga, Takeo'
'Kashino, Setsuo'
'Ishida, Hiroyuki'

_publ_section_title
;
 2-Pyridone--tartronic acid (1/1), 3-hydroxypyridinium hydrogen tartronate
 and 4-hydroxypyridinium hydrogen tartronate
;
_journal_coden_ASTM ACSCEE
_journal_issue 10
_journal_name_full
;
 Acta Crystallographica, Section C: Crystal Structure Communications
;
_journal_page_first o717
_journal_page_last o722
_journal_paper_doi 10.1107/s0108270104019201
_journal_volume 60
_journal_year 2004
_chemical_formula_iupac 'C5 H6 N O + , C3 H3 O5 -'
_chemical_formula_moiety 'C5 H6 N O + , C3 H3 O5 -'
_chemical_formula_sum 'C8 H9 N O6'
_chemical_formula_weight 215.16
_space_group_IT_number 7
_symmetry_cell_setting monoclinic
_symmetry_space_group_name_Hall 'P -2yc'
_symmetry_space_group_name_H-M 'P 1 c 1'
_cell_angle_alpha 90.00
_cell_angle_beta 92.186(13)
_cell_angle_gamma 90.00
_cell_formula_units_Z 2
_cell_length_a 5.7563(11)
_cell_length_b 5.1871(7)
_cell_length_c 16.3206(19)
_cell_measurement_temperature 298
_cell_volume 486.95(13)
_diffrn_ambient_temperature 298
_exptl_crystal_density_diffrn 1.467
_cod_original_sg_symbol_H-M 'P c'
_cod_original_formula_sum 'C8 H9 N O6 '
_cod_database_code 2014474

loop_
_symmetry_equiv_pos_as_xyz
'  +x,  +y,  +z'
'  +x,  -y,1/2+z'

loop_
_atom_site_label
_atom_site_fract_x
_atom_site_fract_y
_atom_site_fract_z
_atom_site_U_iso_or_equiv
_atom_site_adp_type
_atom_site_calc_flag
_atom_site_refinement_flags
_atom_site_occupancy
_atom_site_disorder_assembly
_atom_site_disorder_group
_atom_site_type_symbol
O1 0.9138(5) -0.0907(5) 0.08939(14) 0.0655(6) Uani d . 1 . . O
O2 0.2852(2) 0.4262(2) 0.34707(11) 0.0335(3) Uani d . 1 . . O
O3 -0.1582(3) 0.4706(4) 0.28672(12) 0.0503(5) Uani d . 1 . . O
O4 -0.2977(3) 0.3127(4) 0.40281(12) 0.0473(5) Uani d . 1 . . O
O5 0.0705(4) -0.0990(3) 0.45448(12) 0.0529(5) Uani d . 1 . . O
O6 0.2425(3) -0.0767(3) 0.33621(11) 0.0442(5) Uani d . 1 . . O
N1 0.4292(4) 0.1192(5) 0.20162(13) 0.0466(5) Uani d . 1 . . N
C2 0.6141(5) -0.0148(5) 0.17989(14) 0.0466(6) Uani d . 1 . . C
C3 0.7280(5) 0.0497(5) 0.10891(14) 0.0462(5) Uani d . 1 . . C
C4 0.6415(6) 0.2591(7) 0.06331(15) 0.0555(6) Uani d . 1 . . C
C5 0.4496(6) 0.3944(7) 0.08893(17) 0.0597(7) Uani d . 1 . . C
C6 0.3427(5) 0.3205(7) 0.15909(18) 0.0556(7) Uani d . 1 . . C
C7 0.1089(3) 0.3168(3) 0.39297(12) 0.0253(3) Uani d . 1 . . C
C8 -0.1301(3) 0.3763(3) 0.35368(13) 0.0286(3) Uani d . 1 . . C
C9 0.1436(3) 0.0219(3) 0.39551(13) 0.0300(3) Uani d . 1 . . C
H1 0.344(8) 0.059(9) 0.237(3) 0.073(13) Uiso d . 1 . . H
H2 0.667 -0.152 0.212 0.056 Uiso calc R 1 . . H
H3 0.968(9) -0.025(10) 0.043(3) 0.082(15) Uiso d . 1 . . H
H4 0.713 0.308 0.016 0.067 Uiso calc R 1 . . H
H5 0.393 0.535 0.059 0.072 Uiso calc R 1 . . H
H6 0.213 0.409 0.177 0.067 Uiso calc R 1 . . H
H7 0.118 0.386 0.449 0.030 Uiso calc R 1 . . H
H8 0.271(6) 0.591(7) 0.344(2) 0.042(7) Uiso d . 1 . . H
H9 -0.421(8) 0.375(8) 0.383(3) 0.062(10) Uiso d . 1 . . H

loop_
_atom_site_aniso_label
_atom_site_aniso_U_11
_atom_site_aniso_U_22
_atom_site_aniso_U_33
_atom_site_aniso_U_12
_atom_site_aniso_U_13
_atom_site_aniso_U_23
O1 0.0825(16) 0.0663(13) 0.0497(11) 0.0027(12) 0.0306(11) 0.0030(10)
O2 0.0223(5) 0.0221(5) 0.0570(9) -0.0003(5) 0.0118(5) 0.0016(5)
O3 0.0352(8) 0.0702(12) 0.0451(9) -0.0014(8) -0.0030(7) 0.0192(8)
O4 0.0211(6) 0.0715(12) 0.0498(9) 0.0010(7) 0.0090(6) 0.0114(9)
O5 0.0744(13) 0.0364(8) 0.0501(10) 0.0122(8) 0.0326(9) 0.0128(7)
O6 0.0635(11) 0.0224(6) 0.0488(9) 0.0011(6) 0.0326(8) 0.0010(6)
N1 0.0561(12) 0.0503(11) 0.0343(8) -0.0167(9) 0.0141(8) -0.0013(8)
C2 0.0677(15) 0.0407(10) 0.0325(10) -0.0113(10) 0.0171(10) 0.0022(9)
C3 0.0594(14) 0.0481(12) 0.0321(9) -0.0122(11) 0.0142(9) -0.0013(9)
C4 0.0677(16) 0.0665(15) 0.0331(10) -0.0093(14) 0.0114(10) 0.0112(11)
C5 0.0651(17) 0.0722(18) 0.0415(12) -0.0028(15) -0.0016(12) 0.0160(13)
C6 0.0459(14) 0.0736(19) 0.0475(13) -0.0042(12) 0.0030(10) -0.0020(13)
C7 0.0195(6) 0.0227(6) 0.0339(7) 0.0020(5) 0.0037(5) -0.0024(6)
C8 0.0229(6) 0.0274(7) 0.0357(8) 0.0012(6) 0.0038(6) -0.0001(7)
C9 0.0291(8) 0.0240(6) 0.0377(8) 0.0036(6) 0.0111(6) 0.0038(7)

loop_
_geom_bond_atom_site_label_1
_geom_bond_atom_site_label_2
_geom_bond_site_symmetry_2
_geom_bond_distance
_geom_bond_publ_flag
O1 C3 . 1.342(4) yes
O1 H3 . 0.90(5) no
O2 C7 . 1.404(2) yes
O2 H8 . 0.86(4) no
O3 C8 . 1.203(3) yes
O4 C8 . 1.320(2) yes
O4 H9 . 0.83(5) no
O5 C9 . 1.236(3) yes
O6 C9 . 1.251(2) yes
N1 C2 . 1.330(4) no
N1 C6 . 1.339(4) no
N1 H1 . 0.84(5) no
C2 C3 . 1.394(3) no
C2 H2 . 0.93 no
C3 C4 . 1.397(4) no
C4 C5 . 1.387(5) no
C4 H4 . 0.93 no
C5 C6 . 1.375(4) no
C5 H5 . 0.93 no
C6 H6 . 0.93 no
C7 C8 . 1.527(2) no
C7 C9 . 1.543(2) no
C7 H7 . 0.98 no

loop_
_cod_related_entry_id
_cod_related_entry_database
_cod_related_entry_code
1 ChemSpider 21134078
